data_7111687
loop_
_publ_author_name
'Maynard, Branson A.'
'Sykora, Richard E.'
'Mague, Joel T.'
'Gorden, Anne E. V.'

_publ_section_title
;
 Actinide tetracyanoplatinates: synthesis and structural characterization
 with uncharacteristic Th--NC coordination and thorium fluorescence
;
_journal_issue 27
_journal_name_full 'Chemical Communications'
_journal_page_first 4944
_journal_page_last 4946
_journal_paper_doi 10.1039/c0cc00343c
_journal_volume 46
_journal_year 2010
_chemical_formula_moiety
;
C12 H22 N12 O12 Pt3 Th2, 5(H2O)
;
_chemical_formula_sum 'C12 H32 N12 O17 Pt3 Th2'
_chemical_formula_weight 1665.85
_chemical_name_systematic
;
?
;
_space_group_IT_number 15
_symmetry_cell_setting monoclinic
_symmetry_space_group_name_Hall '-C 2yc'
_symmetry_space_group_name_H-M 'C 1 2/c 1'
_atom_sites_solution_hydrogens geom
_atom_sites_solution_primary direct
_atom_sites_solution_secondary difmap
_audit_creation_method SHELXL-97
_cell_angle_alpha 90.00
_cell_angle_beta 114.016(4)
_cell_angle_gamma 90.00
_cell_formula_units_Z 4
_cell_length_a 16.4915(4)
_cell_length_b 12.1941(4)
_cell_length_c 19.5380(5)
_cell_measurement_reflns_used 19188
_cell_measurement_temperature 295(2)
_cell_measurement_theta_max 30.5434
_cell_measurement_theta_min 3.3277
_cell_volume 3588.9(2)
_computing_cell_refinement '<i>CrysAlisPro</i> Oxford Diffraction (2009)'
_computing_data_collection '<i>CrysAlisPro</i> Oxford Diffraction (2009)'
_computing_data_reduction '<i>CrysAlisPro</i> Oxford Diffraction (2009)'
_computing_molecular_graphics 'Sheldrick (2008)'
_computing_structure_refinement 'Sheldrick (2008)'
_computing_structure_solution 'Sheldrick (2008)'
_diffrn_ambient_temperature 295(2)
_diffrn_detector_area_resol_mean 16.0514
_diffrn_measured_fraction_theta_full 0.996
_diffrn_measured_fraction_theta_max 0.933
_diffrn_measurement_device_type 'Oxford Xcalibur Eos'
_diffrn_measurement_method '\w scans'
_diffrn_radiation_monochromator graphite
_diffrn_radiation_source 'fine-focus sealed tube'
_diffrn_radiation_type MoK\a
_diffrn_radiation_wavelength 0.71073
_diffrn_reflns_av_R_equivalents 0.0281
_diffrn_reflns_av_sigmaI/netI 0.0235
_diffrn_reflns_limit_h_max 23
_diffrn_reflns_limit_h_min -22
_diffrn_reflns_limit_k_max 17
_diffrn_reflns_limit_k_min -16
_diffrn_reflns_limit_l_max 27
_diffrn_reflns_limit_l_min -27
_diffrn_reflns_number 32269
_diffrn_reflns_theta_full 29.00
_diffrn_reflns_theta_max 30.61
_diffrn_reflns_theta_min 3.34
_exptl_absorpt_coefficient_mu 19.989
_exptl_absorpt_correction_T_max 1.0
_exptl_absorpt_correction_T_min 0.30
_exptl_absorpt_correction_type multi-scan
_exptl_absorpt_process_details CrysAlis
_exptl_crystal_colour yellow
_exptl_crystal_density_diffrn 3.083
_exptl_crystal_density_method 'not measured'
_exptl_crystal_description needle
_exptl_crystal_F_000 2952
_exptl_crystal_size_max 0.29
_exptl_crystal_size_mid 0.03
_exptl_crystal_size_min 0.03
_refine_diff_density_max 0.652
_refine_diff_density_min -0.703
_refine_diff_density_rms 0.126
_refine_ls_extinction_coef 0.000167(4)
_refine_ls_extinction_expression Fc^*^=kFc[1+0.001xFc^2^\l^3^/sin(2\q)]^-1/4^
_refine_ls_extinction_method SHELXL
_refine_ls_goodness_of_fit_ref 0.918
_refine_ls_hydrogen_treatment constr
_refine_ls_matrix_type full
_refine_ls_number_parameters 211
_refine_ls_number_reflns 5166
_refine_ls_number_restraints 0
_refine_ls_restrained_S_all 0.918
_refine_ls_R_factor_all 0.0211
_refine_ls_R_factor_gt 0.0141
_refine_ls_shift/su_max 0.004
_refine_ls_shift/su_mean 0.000
_refine_ls_structure_factor_coef Fsqd
_refine_ls_weighting_details 'calc w=1/[\s^2^(Fo^2^)+(0.0110P)^2^+0.0000P] where P=(Fo^2^+2Fc^2^)/3'
_refine_ls_weighting_scheme calc
_refine_ls_wR_factor_gt 0.0239
_refine_ls_wR_factor_ref 0.0244
_reflns_number_gt 4300
_reflns_number_total 5166
_reflns_threshold_expression >2\s(I)
_cod_data_source_file C0CC00343Csup1.cif
_cod_data_source_block final
_cod_original_sg_symbol_H-M 'C 2/c'
_cod_database_code 7111687

loop_
_symmetry_equiv_pos_as_xyz
'x, y, z'
'-x, y, -z+1/2'
'x+1/2, y+1/2, z'
'-x+1/2, y+1/2, -z+1/2'
'-x, -y, -z'
'x, -y, z-1/2'
'-x+1/2, -y+1/2, -z'
'x+1/2, -y+1/2, z-1/2'

loop_
_atom_site_label
_atom_site_type_symbol
_atom_site_fract_x
_atom_site_fract_y
_atom_site_fract_z
_atom_site_U_iso_or_equiv
_atom_site_adp_type
_atom_site_occupancy
_atom_site_symmetry_multiplicity
_atom_site_calc_flag
_atom_site_refinement_flags
Th1 Th 0.143944(6) 0.194976(7) 0.014912(5) 0.01512(3) Uani 1 1 d .
Pt1 Pt -0.083845(7) 0.271132(8) 0.166660(5) 0.01920(3) Uani 1 1 d .
Pt2 Pt 0.2500 -0.2500 0.0000 0.01855(3) Uani 1 2 d S
O1 O 0.29122(11) 0.16736(13) 0.03212(10) 0.0213(4) Uani 1 1 d .
H1A H 0.3224 0.1161 0.0599 0.032 Uiso 1 1 d .
O2 O 0.03267(12) 0.33467(17) -0.04699(12) 0.0386(5) Uani 1 1 d .
H2A H -0.0179 0.3287 -0.0455 0.058 Uiso 1 1 d .
H2B H 0.0404 0.3789 -0.0774 0.058 Uiso 1 1 d .
O3 O 0.21378(13) 0.11279(17) 0.14070(10) 0.0360(5) Uani 1 1 d .
H3A H 0.2634 0.1337 0.1739 0.054 Uiso 1 1 d .
H3B H 0.1864 0.0649 0.1548 0.054 Uiso 1 1 d .
O4 O 0.09783(13) 0.15406(15) -0.11926(10) 0.0318(5) Uani 1 1 d .
H4A H 0.1123 0.0964 -0.1361 0.048 Uiso 1 1 d .
H4B H 0.0686 0.1975 -0.1548 0.048 Uiso 1 1 d .
O5 O 0.19925(15) 0.34618(17) 0.10873(11) 0.0405(6) Uani 1 1 d .
H5A H 0.2123 0.4017 0.0890 0.061 Uiso 1 1 d .
H5B H 0.2032 0.3478 0.1535 0.061 Uiso 1 1 d .
O6 O -0.00403(12) 0.10049(16) -0.04121(10) 0.0312(5) Uani 1 1 d .
H6A H -0.0392 0.0931 -0.0870 0.047 Uiso 1 1 d .
H6B H -0.0316 0.1026 -0.0127 0.047 Uiso 1 1 d .
O7 O 0.0000 0.2667(3) -0.2500 0.0478(9) Uani 1 2 d S
H7 H -0.0404 0.3069 -0.2467 0.072 Uiso 1 1 d .
O8 O 0.12524(15) -0.0571(2) 0.17723(11) 0.0520(6) Uani 1 1 d .
H8A H 0.1693 -0.1006 0.1930 0.078 Uiso 1 1 d .
H8B H 0.1195 -0.0358 0.2164 0.078 Uiso 1 1 d .
O9 O -0.13706(15) 0.6087(2) 0.26897(12) 0.0506(6) Uani 1 1 d .
H9A H -0.1049 0.5514 0.2794 0.076 Uiso 1 1 d .
H9B H -0.1483 0.6254 0.3064 0.076 Uiso 1 1 d .
C1 C -0.00392(18) 0.2306(2) 0.11725(15) 0.0247(6) Uani 1 1 d .
C2 C -0.1040(2) 0.1152(2) 0.18375(15) 0.0296(6) Uani 1 1 d .
C3 C -0.16089(19) 0.3159(2) 0.21756(15) 0.0276(6) Uani 1 1 d .
C4 C -0.07055(19) 0.4284(2) 0.14631(15) 0.0296(6) Uani 1 1 d .
C5 C 0.19848(17) -0.1034(2) 0.00463(14) 0.0220(6) Uani 1 1 d .
C6 C 0.18546(18) -0.3191(2) 0.05501(17) 0.0315(7) Uani 1 1 d .
N1 N 0.04293(15) 0.2110(2) 0.08882(13) 0.0301(5) Uani 1 1 d .
N2 N -0.1182(2) 0.0261(2) 0.19274(16) 0.0532(8) Uani 1 1 d .
N3 N -0.20279(19) 0.3433(2) 0.24856(15) 0.0473(8) Uani 1 1 d .
N4 N -0.0661(2) 0.5176(2) 0.13292(16) 0.0489(8) Uani 1 1 d .
N5 N 0.16941(15) -0.01806(18) 0.00513(12) 0.0266(5) Uani 1 1 d .
N6 N 0.14904(19) -0.3589(3) 0.08727(17) 0.0626(10) Uani 1 1 d .

loop_
_atom_site_aniso_label
_atom_site_aniso_U_11
_atom_site_aniso_U_22
_atom_site_aniso_U_33
_atom_site_aniso_U_23
_atom_site_aniso_U_13
_atom_site_aniso_U_12
Th1 0.01516(4) 0.01525(5) 0.01834(5) 0.00111(4) 0.01028(3) 0.00092(3)
Pt1 0.02093(5) 0.02114(5) 0.01920(5) 0.00114(4) 0.01194(4) 0.00176(4)
Pt2 0.01646(7) 0.01598(7) 0.02386(8) -0.00046(5) 0.00887(6) 0.00217(5)
O1 0.0186(9) 0.0168(9) 0.0328(10) 0.0090(7) 0.0149(8) 0.0054(7)
O2 0.0238(11) 0.0382(12) 0.0606(14) 0.0261(10) 0.0240(10) 0.0109(9)
O3 0.0319(12) 0.0484(13) 0.0245(11) 0.0099(9) 0.0083(9) -0.0020(10)
O4 0.0435(13) 0.0289(11) 0.0227(10) 0.0002(8) 0.0133(10) 0.0049(9)
O5 0.0613(15) 0.0389(13) 0.0335(12) -0.0151(9) 0.0318(11) -0.0234(11)
O6 0.0231(10) 0.0430(12) 0.0294(11) -0.0025(9) 0.0128(9) -0.0089(9)
O7 0.061(2) 0.0419(19) 0.0387(19) 0.000 0.0180(17) 0.000
O8 0.0412(14) 0.0795(18) 0.0322(13) -0.0049(12) 0.0117(11) 0.0090(13)
O9 0.0450(15) 0.0656(17) 0.0359(13) -0.0036(12) 0.0110(11) 0.0056(12)
C1 0.0232(14) 0.0281(15) 0.0231(14) -0.0007(11) 0.0097(12) -0.0016(11)
C2 0.0389(18) 0.0301(17) 0.0268(15) -0.0025(12) 0.0204(14) 0.0037(13)
C3 0.0334(16) 0.0274(16) 0.0269(14) 0.0063(12) 0.0174(13) 0.0060(12)
C4 0.0291(16) 0.0344(18) 0.0283(15) 0.0027(13) 0.0147(13) 0.0006(13)
C5 0.0171(13) 0.0230(14) 0.0248(14) -0.0005(11) 0.0073(11) -0.0022(11)
C6 0.0216(14) 0.0363(18) 0.0373(17) 0.0065(14) 0.0125(13) 0.0035(12)
N1 0.0267(12) 0.0411(15) 0.0293(13) -0.0030(11) 0.0183(11) -0.0014(11)
N2 0.090(2) 0.0276(16) 0.0550(19) -0.0009(13) 0.0424(18) -0.0019(15)
N3 0.0573(19) 0.0547(19) 0.0445(17) 0.0105(14) 0.0358(15) 0.0228(15)
N4 0.0574(19) 0.0314(16) 0.0595(19) 0.0136(14) 0.0254(16) 0.0000(14)
N5 0.0262(13) 0.0195(12) 0.0328(14) -0.0019(10) 0.0108(11) 0.0020(10)
N6 0.0348(17) 0.097(3) 0.064(2) 0.0306(19) 0.0284(16) 0.0056(16)

loop_
_atom_type_symbol
_atom_type_description
_atom_type_scat_dispersion_real
_atom_type_scat_dispersion_imag
_atom_type_scat_source
C C 0.0033 0.0016 'International Tables Vol C Tables 4.2.6.8 and 6.1.1.4'
H H 0.0000 0.0000 'International Tables Vol C Tables 4.2.6.8 and 6.1.1.4'
N N 0.0061 0.0033 'International Tables Vol C Tables 4.2.6.8 and 6.1.1.4'
O O 0.0106 0.0060 'International Tables Vol C Tables 4.2.6.8 and 6.1.1.4'
Pt Pt -1.7033 8.3905 'International Tables Vol C Tables 4.2.6.8 and 6.1.1.4'
Th Th -7.2400 8.8979 'International Tables Vol C Tables 4.2.6.8 and 6.1.1.4'

loop_
_geom_angle_atom_site_label_1
_geom_angle_atom_site_label_2
_geom_angle_atom_site_label_3
_geom_angle
_geom_angle_site_symmetry_1
_geom_angle_site_symmetry_3
O1 Th1 O1 63.31(7) . 7
O1 Th1 O2 134.55(6) . .
O1 Th1 O2 71.29(6) 7 .
O1 Th1 O3 76.19(6) . .
O1 Th1 O3 125.04(6) 7 .
O2 Th1 O3 137.08(7) . .
O1 Th1 O4 88.66(7) . .
O1 Th1 O4 73.94(6) 7 .
O2 Th1 O4 76.67(7) . .
O3 Th1 O4 142.68(7) . .
O1 Th1 O5 87.31(7) . .
O1 Th1 O5 70.95(6) 7 .
O2 Th1 O5 79.88(8) . .
O3 Th1 O5 71.65(7) . .
O4 Th1 O5 142.45(6) . .
O1 Th1 O6 139.91(6) . .
O1 Th1 O6 131.91(6) 7 .
O2 Th1 O6 72.66(7) . .
O3 Th1 O6 103.04(6) . .
O4 Th1 O6 67.57(6) . .
O5 Th1 O6 131.24(7) . .
O1 Th1 N1 142.06(7) . .
O1 Th1 N1 130.56(7) 7 .
O2 Th1 N1 72.63(7) . .
O3 Th1 N1 67.93(7) . .
O4 Th1 N1 127.69(7) . .
O5 Th1 N1 70.37(7) . .
O6 Th1 N1 63.37(7) . .
O1 Th1 N5 71.54(6) . .
O1 Th1 N5 123.85(7) 7 .
O2 Th1 N5 139.42(7) . .
O3 Th1 N5 69.49(7) . .
O4 Th1 N5 73.40(6) . .
O5 Th1 N5 139.08(7) . .
O6 Th1 N5 70.93(7) . .
N1 Th1 N5 105.55(7) . .
O1 Th1 Th1 31.89(4) . 7
O1 Th1 Th1 31.43(4) 7 7
O2 Th1 Th1 102.69(5) . 7
O3 Th1 Th1 101.54(5) . 7
O4 Th1 Th1 79.79(5) . 7
O5 Th1 Th1 77.27(5) . 7
O6 Th1 Th1 147.28(4) . 7
N1 Th1 Th1 147.64(5) . 7
N5 Th1 Th1 98.31(5) . 7
C2 Pt1 C3 89.65(11) . .
C2 Pt1 C1 91.90(11) . .
C3 Pt1 C1 178.04(11) . .
C2 Pt1 C4 176.96(12) . .
C3 Pt1 C4 88.88(12) . .
C1 Pt1 C4 89.63(11) . .
C6 Pt2 C6 180.00(19) 7_545 .
C6 Pt2 C5 91.37(11) 7_545 7_545
C6 Pt2 C5 88.63(11) . 7_545
C6 Pt2 C5 88.63(11) 7_545 .
C6 Pt2 C5 91.37(11) . .
C5 Pt2 C5 180.00(15) 7_545 .
Th1 O1 Th1 116.69(7) . 7
Th1 O1 H1A 121.4 . .
Th1 O1 H1A 121.1 7 .
Th1 O2 H2A 118.3 . .
Th1 O2 H2B 119.7 . .
H2A O2 H2B 120.5 . .
Th1 O3 H3A 123.6 . .
Th1 O3 H3B 120.5 . .
H3A O3 H3B 115.6 . .
Th1 O4 H4A 124.4 . .
Th1 O4 H4B 124.7 . .
H4A O4 H4B 110.7 . .
Th1 O5 H5A 109.8 . .
Th1 O5 H5B 128.6 . .
H5A O5 H5B 121.4 . .
Th1 O6 H6A 129.4 . .
Th1 O6 H6B 112.5 . .
H6A O6 H6B 112.0 . .
H8A O8 H8B 104.9 . .
H9A O9 H9B 108.9 . .
N1 C1 Pt1 177.6(3) . .
N2 C2 Pt1 177.9(3) . .
N3 C3 Pt1 177.7(3) . .
N4 C4 Pt1 177.5(3) . .
N5 C5 Pt2 177.6(3) . .
N6 C6 Pt2 179.4(3) . .
C1 N1 Th1 171.5(2) . .
C5 N5 Th1 165.5(2) . .

loop_
_geom_bond_atom_site_label_1
_geom_bond_atom_site_label_2
_geom_bond_distance
_geom_bond_site_symmetry_2
Th1 O1 2.3369(17) .
Th1 O1 2.3675(17) 7
Th1 O2 2.4342(18) .
Th1 O3 2.4631(18) .
Th1 O4 2.4650(18) .
Th1 O5 2.4962(19) .
Th1 O6 2.5113(18) .
Th1 N1 2.619(2) .
Th1 N5 2.651(2) .
Th1 Th1 4.0045(2) 7
Pt1 C2 1.982(3) .
Pt1 C3 1.982(3) .
Pt1 C1 1.987(3) .
Pt1 C4 1.988(3) .
Pt2 C6 1.982(3) 7_545
Pt2 C6 1.982(3) .
Pt2 C5 1.997(3) 7_545
Pt2 C5 1.997(3) .
O1 Th1 2.3675(17) 7
O1 H1A 0.8501 .
O2 H2A 0.8500 .
O2 H2B 0.8499 .
O3 H3A 0.8500 .
O3 H3B 0.8501 .
O4 H4A 0.8500 .
O4 H4B 0.8500 .
O5 H5A 0.8500 .
O5 H5B 0.8500 .
O6 H6A 0.8500 .
O6 H6B 0.8501 .
O7 H7 0.8501 .
O8 H8A 0.8499 .
O8 H8B 0.8500 .
O9 H9A 0.8500 .
O9 H9B 0.8500 .
C1 N1 1.145(3) .
C2 N2 1.140(4) .
C3 N3 1.139(4) .
C4 N4 1.129(4) .
C5 N5 1.147(3) .
C6 N6 1.141(4) .
